data_4073818
loop_
_publ_author_name
'Hesp, Kevin D.'
'Wechsler, Dominik'
'Cipot, Judy'
'Myers, Anne'
'McDonald, Robert'
'Ferguson, Michael J.'
'Schatte, Gabriele'
'Stradiotto, Mark'

_publ_section_title
;
 Exploring the Utility of Neutral Rhodium and Iridium \k2-P,Oand
 \k2-P(S),OComplexes as Catalysts for Alkene Hydrogenation and
 Hydrosilylation
;
_journal_issue 22
_journal_name_full Organometallics
_journal_page_first 5430
_journal_paper_doi 10.1021/om7006437
_journal_volume 26
_journal_year 2007
_chemical_formula_sum 'C23 H32 O P Rh S'
_chemical_formula_weight 490.43
_chemical_name_systematic
;
 ?
;
_space_group_IT_number 14
_symmetry_cell_setting monoclinic
_symmetry_space_group_name_Hall '-P 2ybc'
_symmetry_space_group_name_H-M 'P 1 21/c 1'
_atom_sites_solution_hydrogens geom
_atom_sites_solution_primary direct
_atom_sites_solution_secondary difmap
_audit_creation_method SHELXL-97
_cell_angle_alpha 90.00
_cell_angle_beta 111.7970(10)
_cell_angle_gamma 90.00
_cell_formula_units_Z 4
_cell_length_a 11.5449(8)
_cell_length_b 16.3575(12)
_cell_length_c 12.4929(9)
_cell_measurement_reflns_used 3411
_cell_measurement_temperature 193(2)
_cell_measurement_theta_max 25.89
_cell_measurement_theta_min 2.27
_cell_volume 2190.6(3)
_computing_cell_refinement 'Bruker SAINT (Bruker, 1997)'
_computing_data_collection 'Bruker SMART (Bruker, 1997)'
_computing_data_reduction 'Bruker SAINT (Bruker, 1997)'
_computing_molecular_graphics 'Bruker SHELXTL (Bruker, 1997)'
_computing_publication_material 'Bruker SHELXTL (Bruker, 1997)'
_computing_structure_refinement 'SHELXL-97 (Sheldrick, 1997)'
_computing_structure_solution 'SHELXS-97 (Sheldrick, 1990)'
_diffrn_ambient_temperature 193(2)
_diffrn_detector_area_resol_mean 8.192
_diffrn_measured_fraction_theta_full 0.999
_diffrn_measured_fraction_theta_max 0.999
_diffrn_measurement_device_type 'Bruker PLATFORM diffractometer/SMART 1000 CCD area detector'
_diffrn_measurement_method '\w scans'
_diffrn_radiation_monochromator graphite
_diffrn_radiation_source 'fine-focus sealed tube'
_diffrn_radiation_type MoK\a
_diffrn_radiation_wavelength 0.71073
_diffrn_reflns_av_R_equivalents 0.0759
_diffrn_reflns_av_sigmaI/netI 0.0645
_diffrn_reflns_limit_h_max 14
_diffrn_reflns_limit_h_min -14
_diffrn_reflns_limit_k_max 20
_diffrn_reflns_limit_k_min -20
_diffrn_reflns_limit_l_max 15
_diffrn_reflns_limit_l_min -15
_diffrn_reflns_number 16430
_diffrn_reflns_theta_full 26.40
_diffrn_reflns_theta_max 26.40
_diffrn_reflns_theta_min 1.90
_diffrn_standards_decay_% 0
_diffrn_standards_interval_time 0
_diffrn_standards_number 0
_exptl_absorpt_coefficient_mu 0.958
_exptl_absorpt_correction_T_max 0.9627
_exptl_absorpt_correction_T_min 0.7554
_exptl_absorpt_correction_type multi-scan
_exptl_absorpt_process_details 'SADABS (Sheldrick, 1996)'
_exptl_crystal_colour yellow
_exptl_crystal_density_diffrn 1.487
_exptl_crystal_density_meas 0
_exptl_crystal_density_method 'not measured'
_exptl_crystal_description plate
_exptl_crystal_F_000 1016
_exptl_crystal_size_max 0.31
_exptl_crystal_size_mid 0.08
_exptl_crystal_size_min 0.04
_refine_diff_density_max 0.572
_refine_diff_density_min -0.408
_refine_diff_density_rms 0.093
_refine_ls_extinction_method none
_refine_ls_goodness_of_fit_ref 0.992
_refine_ls_hydrogen_treatment constr
_refine_ls_matrix_type full
_refine_ls_number_parameters 244
_refine_ls_number_reflns 4490
_refine_ls_number_restraints 0
_refine_ls_restrained_S_all 0.992
_refine_ls_R_factor_all 0.0648
_refine_ls_R_factor_gt 0.0375
_refine_ls_shift/su_max 0.000
_refine_ls_shift/su_mean 0.000
_refine_ls_structure_factor_coef Fsqd
_refine_ls_weighting_details 'calc w=1/[\s^2^(Fo^2^)+(0.0325P)^2^+0.0000P] where P=(Fo^2^+2Fc^2^)/3'
_refine_ls_weighting_scheme calc
_refine_ls_wR_factor_gt 0.0716
_refine_ls_wR_factor_ref 0.0796
_reflns_number_gt 3296
_reflns_number_total 4490
_reflns_threshold_expression I>2\s(I)
_cod_data_source_file om7006437-file002.cif
_cod_data_source_block dal04d8
_cod_depositor_comments
;
The following automatic conversions were performed:

'_symmetry_cell_setting' value 'Monoclinic' changed to 'monoclinic'
according to /home/saulius/struct/CIF-dictionaries/cif_core.dic
dictionary named 'cif_core.dic' version 2.4.1 from 2010-06-29.

Automatic conversion script
Id: cif_fix_values 1715 2011-07-08 13:25:40Z adriana 
;
_cod_original_sg_symbol_H-M P2(1)/c
_cod_database_code 4073818

loop_
_symmetry_equiv_pos_as_xyz
'x, y, z'
'-x, y+1/2, -z+1/2'
'-x, -y, -z'
'x, -y-1/2, z-1/2'

loop_
_atom_site_label
_atom_site_type_symbol
_atom_site_fract_x
_atom_site_fract_y
_atom_site_fract_z
_atom_site_U_iso_or_equiv
_atom_site_adp_type
_atom_site_occupancy
_atom_site_symmetry_multiplicity
_atom_site_calc_flag
_atom_site_refinement_flags
Rh Rh 0.62453(3) 0.184866(16) 0.48265(2) 0.02263(9) Uani 1 1 d .
S S 0.41798(8) 0.15034(5) 0.36550(8) 0.0258(2) Uani 1 1 d .
P P 0.33079(8) 0.25691(5) 0.30284(7) 0.0195(2) Uani 1 1 d .
O O 0.5823(2) 0.30119(13) 0.5193(2) 0.0290(6) Uani 1 1 d .
C1 C 0.4770(3) 0.4075(2) 0.5801(3) 0.0259(8) Uani 1 1 d .
H1A H 0.4916 0.3854 0.6578 0.031 Uiso 1 1 calc R
H1B H 0.5409 0.4496 0.5865 0.031 Uiso 1 1 calc R
C2 C 0.4803(3) 0.34000(19) 0.4984(3) 0.0229(8) Uani 1 1 d .
C3 C 0.3632(3) 0.33303(18) 0.4099(3) 0.0206(7) Uani 1 1 d .
C3A C 0.2832(3) 0.39914(19) 0.4242(3) 0.0222(8) Uani 1 1 d .
C4 C 0.1631(3) 0.4239(2) 0.3581(3) 0.0338(9) Uani 1 1 d .
H4 H 0.1178 0.3968 0.2877 0.041 Uiso 1 1 calc R
C5 C 0.1084(4) 0.4887(2) 0.3950(4) 0.0424(11) Uani 1 1 d .
H5 H 0.0261 0.5055 0.3493 0.051 Uiso 1 1 calc R
C6 C 0.1729(4) 0.5285(2) 0.4971(3) 0.0369(10) Uani 1 1 d .
H6 H 0.1342 0.5716 0.5224 0.044 Uiso 1 1 calc R
C7 C 0.2934(4) 0.5058(2) 0.5625(3) 0.0320(9) Uani 1 1 d .
H7 H 0.3384 0.5339 0.6322 0.038 Uiso 1 1 calc R
C7A C 0.3489(3) 0.4420(2) 0.5265(3) 0.0226(8) Uani 1 1 d .
C10 C 0.1637(3) 0.2341(2) 0.2415(3) 0.0248(8) Uani 1 1 d .
H10 H 0.1196 0.2855 0.2052 0.030 Uiso 1 1 calc R
C11 C 0.1139(4) 0.2087(2) 0.3336(3) 0.0344(9) Uani 1 1 d .
H11A H 0.0244 0.1973 0.2974 0.041 Uiso 1 1 calc R
H11B H 0.1276 0.2531 0.3897 0.041 Uiso 1 1 calc R
H11C H 0.1576 0.1595 0.3728 0.041 Uiso 1 1 calc R
C12 C 0.1340(3) 0.1693(2) 0.1460(3) 0.0314(9) Uani 1 1 d .
H12A H 0.0440 0.1586 0.1144 0.038 Uiso 1 1 calc R
H12B H 0.1788 0.1186 0.1782 0.038 Uiso 1 1 calc R
H12C H 0.1602 0.1892 0.0845 0.038 Uiso 1 1 calc R
C13 C 0.3724(3) 0.2954(2) 0.1846(3) 0.0264(8) Uani 1 1 d .
H13 H 0.3519 0.2523 0.1236 0.032 Uiso 1 1 calc R
C14 C 0.2964(4) 0.3722(2) 0.1317(3) 0.0409(10) Uani 1 1 d .
H14A H 0.3198 0.3920 0.0684 0.049 Uiso 1 1 calc R
H14B H 0.3136 0.4147 0.1908 0.049 Uiso 1 1 calc R
H14C H 0.2073 0.3588 0.1020 0.049 Uiso 1 1 calc R
C15 C 0.5114(4) 0.3128(2) 0.2261(3) 0.0382(10) Uani 1 1 d .
H15A H 0.5323 0.3332 0.1617 0.046 Uiso 1 1 calc R
H15B H 0.5580 0.2624 0.2562 0.046 Uiso 1 1 calc R
H15C H 0.5337 0.3541 0.2874 0.046 Uiso 1 1 calc R
C21 C 0.7849(3) 0.2008(2) 0.6337(3) 0.0321(9) Uani 1 1 d .
H21 H 0.7799 0.2492 0.6808 0.039 Uiso 1 1 calc R
C22 C 0.8141(3) 0.2210(2) 0.5383(3) 0.0360(9) Uani 1 1 d .
H22 H 0.8272 0.2808 0.5299 0.043 Uiso 1 1 calc R
C23 C 0.8904(4) 0.1651(3) 0.4927(4) 0.0634(15) Uani 1 1 d .
H23A H 0.9390 0.1991 0.4587 0.076 Uiso 1 1 calc R
H23B H 0.9505 0.1344 0.5581 0.076 Uiso 1 1 calc R
C24 C 0.8143(4) 0.1063(3) 0.4050(4) 0.0494(12) Uani 1 1 d .
H24A H 0.8625 0.0552 0.4124 0.059 Uiso 1 1 calc R
H24B H 0.7986 0.1292 0.3275 0.059 Uiso 1 1 calc R
C25 C 0.6910(3) 0.0861(2) 0.4140(3) 0.0315(9) Uani 1 1 d .
H25 H 0.6280 0.0632 0.3415 0.038 Uiso 1 1 calc R
C26 C 0.6740(4) 0.0609(2) 0.5141(3) 0.0343(9) Uani 1 1 d .
H26 H 0.6013 0.0234 0.4996 0.041 Uiso 1 1 calc R
C27 C 0.7797(4) 0.0472(3) 0.6296(4) 0.0516(12) Uani 1 1 d .
H27A H 0.7533 0.0055 0.6733 0.062 Uiso 1 1 calc R
H27B H 0.8527 0.0252 0.6156 0.062 Uiso 1 1 calc R
C28 C 0.8183(4) 0.1228(3) 0.7013(4) 0.0577(13) Uani 1 1 d .
H28A H 0.9097 0.1213 0.7436 0.069 Uiso 1 1 calc R
H28B H 0.7785 0.1227 0.7592 0.069 Uiso 1 1 calc R

loop_
_atom_site_aniso_label
_atom_site_aniso_U_11
_atom_site_aniso_U_22
_atom_site_aniso_U_33
_atom_site_aniso_U_23
_atom_site_aniso_U_13
_atom_site_aniso_U_12
Rh 0.01898(15) 0.02253(14) 0.02486(15) 0.00111(13) 0.00638(11) 0.00052(13)
S 0.0220(5) 0.0198(4) 0.0315(5) -0.0003(4) 0.0052(4) 0.0009(4)
P 0.0197(5) 0.0196(4) 0.0196(4) -0.0013(4) 0.0077(4) -0.0009(4)
O 0.0206(13) 0.0256(14) 0.0347(14) -0.0054(11) 0.0032(11) 0.0009(11)
C1 0.032(2) 0.0227(19) 0.0220(18) -0.0027(15) 0.0084(16) -0.0047(15)
C2 0.029(2) 0.0200(17) 0.0213(18) 0.0006(14) 0.0110(16) -0.0063(15)
C3 0.0227(19) 0.0209(18) 0.0194(17) -0.0032(13) 0.0091(15) -0.0019(14)
C3A 0.024(2) 0.0203(18) 0.0234(18) -0.0029(14) 0.0103(16) -0.0027(15)
C4 0.027(2) 0.032(2) 0.038(2) -0.0115(18) 0.0066(18) 0.0038(17)
C5 0.034(2) 0.033(2) 0.058(3) -0.009(2) 0.015(2) 0.0056(18)
C6 0.038(2) 0.028(2) 0.050(3) -0.0104(19) 0.023(2) 0.0014(18)
C7 0.041(2) 0.0235(19) 0.035(2) -0.0129(17) 0.018(2) -0.0089(17)
C7A 0.026(2) 0.0194(17) 0.0252(18) -0.0023(14) 0.0129(16) -0.0069(14)
C10 0.0201(19) 0.028(2) 0.0223(18) -0.0013(15) 0.0033(15) -0.0006(15)
C11 0.029(2) 0.044(2) 0.035(2) -0.0006(18) 0.0171(19) -0.0050(17)
C12 0.027(2) 0.030(2) 0.033(2) -0.0064(16) 0.0051(17) -0.0026(16)
C13 0.033(2) 0.029(2) 0.0215(18) -0.0052(15) 0.0151(17) -0.0062(16)
C14 0.058(3) 0.034(2) 0.035(2) 0.0080(18) 0.023(2) 0.001(2)
C15 0.039(2) 0.050(2) 0.032(2) -0.0074(19) 0.0209(19) -0.019(2)
C21 0.022(2) 0.032(2) 0.032(2) -0.0011(16) -0.0021(16) -0.0039(16)
C22 0.024(2) 0.040(2) 0.045(2) -0.0054(19) 0.0141(19) -0.0101(18)
C23 0.043(3) 0.081(4) 0.079(4) -0.019(3) 0.038(3) -0.013(3)
C24 0.049(3) 0.052(3) 0.055(3) -0.002(2) 0.029(2) 0.007(2)
C25 0.027(2) 0.026(2) 0.036(2) -0.0072(17) 0.0050(18) 0.0069(16)
C26 0.031(2) 0.0219(19) 0.047(2) 0.0014(18) 0.0118(19) 0.0005(17)
C27 0.056(3) 0.044(3) 0.051(3) 0.021(2) 0.017(2) 0.013(2)
C28 0.040(3) 0.060(3) 0.057(3) 0.017(3) -0.001(2) 0.000(2)

loop_
_atom_type_symbol
_atom_type_description
_atom_type_scat_dispersion_real
_atom_type_scat_dispersion_imag
_atom_type_scat_source
C C 0.0033 0.0016 'International Tables Vol C Tables 4.2.6.8 and 6.1.1.4'
H H 0.0000 0.0000 'International Tables Vol C Tables 4.2.6.8 and 6.1.1.4'
O O 0.0106 0.0060 'International Tables Vol C Tables 4.2.6.8 and 6.1.1.4'
P P 0.1023 0.0942 'International Tables Vol C Tables 4.2.6.8 and 6.1.1.4'
S S 0.1246 0.1234 'International Tables Vol C Tables 4.2.6.8 and 6.1.1.4'
Rh Rh -1.1178 0.9187 'International Tables Vol C Tables 4.2.6.8 and 6.1.1.4'

loop_
_geom_angle_atom_site_label_1
_geom_angle_atom_site_label_2
_geom_angle_atom_site_label_3
_geom_angle
O Rh C25 162.49(13)
O Rh C26 156.93(13)
C25 Rh C26 38.82(13)
O Rh C21 83.60(12)
C25 Rh C21 97.33(14)
C26 Rh C21 82.25(14)
O Rh C22 88.26(13)
C25 Rh C22 81.94(15)
C26 Rh C22 91.86(15)
C21 Rh C22 38.43(14)
O Rh S 95.23(7)
C25 Rh S 90.05(10)
C26 Rh S 91.53(11)
C21 Rh S 158.97(11)
C22 Rh S 162.54(11)
P S Rh 106.11(4)
C3 P C13 108.92(15)
C3 P C10 110.84(16)
C13 P C10 106.50(16)
C3 P S 112.38(12)
C13 P S 111.61(12)
C10 P S 106.42(12)
C2 O Rh 133.7(2)
C7A C1 C2 104.0(3)
O C2 C3 132.0(3)
O C2 C1 118.5(3)
C3 C2 C1 109.5(3)
C2 C3 C3A 108.0(3)
C2 C3 P 121.9(3)
C3A C3 P 130.1(3)
C4 C3A C7A 118.5(3)
C4 C3A C3 132.5(3)
C7A C3A C3 109.0(3)
C3A C4 C5 120.1(3)
C6 C5 C4 120.6(4)
C7 C6 C5 120.1(3)
C6 C7 C7A 119.8(3)
C7 C7A C3A 120.8(3)
C7 C7A C1 129.9(3)
C3A C7A C1 109.3(3)
C11 C10 C12 111.1(3)
C11 C10 P 112.0(2)
C12 C10 P 111.3(2)
C15 C13 C14 110.9(3)
C15 C13 P 110.5(2)
C14 C13 P 110.5(2)
C22 C21 C28 126.2(4)
C22 C21 Rh 71.1(2)
C28 C21 Rh 110.8(3)
C21 C22 C23 122.4(4)
C21 C22 Rh 70.5(2)
C23 C22 Rh 112.4(3)
C24 C23 C22 113.7(4)
C23 C24 C25 113.9(3)
C26 C25 C24 125.6(4)
C26 C25 Rh 70.6(2)
C24 C25 Rh 111.1(3)
C25 C26 C27 124.2(4)
C25 C26 Rh 70.5(2)
C27 C26 Rh 112.7(3)
C28 C27 C26 113.8(3)
C27 C28 C21 114.1(4)

loop_
_geom_bond_atom_site_label_1
_geom_bond_atom_site_label_2
_geom_bond_distance
Rh O 2.057(2)
Rh C25 2.103(3)
Rh C26 2.104(4)
Rh C21 2.112(3)
Rh C22 2.119(4)
Rh S 2.3571(9)
S P 2.0198(12)
P C3 1.763(3)
P C13 1.827(3)
P C10 1.830(3)
O C2 1.277(4)
C1 C7A 1.490(5)
C1 C2 1.513(4)
C2 C3 1.397(5)
C3 C3A 1.475(4)
C3A C4 1.386(5)
C3A C7A 1.407(4)
C4 C5 1.396(5)
C5 C6 1.378(5)
C6 C7 1.377(5)
C7 C7A 1.384(5)
C10 C11 1.523(5)
C10 C12 1.537(4)
C13 C15 1.519(5)
C13 C14 1.533(5)
C21 C22 1.392(5)
C21 C28 1.500(5)
C22 C23 1.520(6)
C23 C24 1.478(6)
C24 C25 1.506(5)
C25 C26 1.398(5)
C26 C27 1.520(5)
C27 C28 1.495(6)

loop_
_geom_torsion_atom_site_label_1
_geom_torsion_atom_site_label_2
_geom_torsion_atom_site_label_3
_geom_torsion_atom_site_label_4
_geom_torsion
O Rh S P 25.66(8)
C25 Rh S P -137.62(11)
C26 Rh S P -176.42(11)
C21 Rh S P 111.4(3)
C22 Rh S P -75.3(4)
Rh S P C3 -45.10(13)
Rh S P C13 77.60(13)
Rh S P C10 -166.60(11)
C25 Rh O C2 113.9(5)
C26 Rh O C2 -99.6(4)
C21 Rh O C2 -152.0(3)
C22 Rh O C2 169.7(3)
S Rh O C2 6.9(3)
Rh O C2 C3 -28.0(6)
Rh O C2 C1 152.3(2)
C7A C1 C2 O 176.7(3)
C7A C1 C2 C3 -3.1(4)
O C2 C3 C3A -175.0(3)
C1 C2 C3 C3A 4.7(4)
O C2 C3 P 3.5(5)
C1 C2 C3 P -176.7(2)
C13 P C3 C2 -88.1(3)
C10 P C3 C2 155.1(3)
S P C3 C2 36.1(3)
C13 P C3 C3A 90.1(3)
C10 P C3 C3A -26.8(4)
S P C3 C3A -145.7(3)
C2 C3 C3A C4 175.3(4)
P C3 C3A C4 -3.0(6)
C2 C3 C3A C7A -4.6(4)
P C3 C3A C7A 177.0(2)
C7A C3A C4 C5 -1.7(5)
C3 C3A C4 C5 178.4(4)
C3A C4 C5 C6 -0.1(6)
C4 C5 C6 C7 1.6(6)
C5 C6 C7 C7A -1.2(6)
C6 C7 C7A C3A -0.7(5)
C6 C7 C7A C1 178.7(3)
C4 C3A C7A C7 2.1(5)
C3 C3A C7A C7 -177.9(3)
C4 C3A C7A C1 -177.4(3)
C3 C3A C7A C1 2.6(4)
C2 C1 C7A C7 -179.2(3)
C2 C1 C7A C3A 0.3(4)
C3 P C10 C11 -56.4(3)
C13 P C10 C11 -174.7(2)
S P C10 C11 66.1(3)
C3 P C10 C12 178.7(2)
C13 P C10 C12 60.3(3)
S P C10 C12 -58.9(2)
C3 P C13 C15 62.8(3)
C10 P C13 C15 -177.6(2)
S P C13 C15 -61.8(3)
C3 P C13 C14 -60.3(3)
C10 P C13 C14 59.3(3)
S P C13 C14 175.0(2)
O Rh C21 C22 -95.3(2)
C25 Rh C21 C22 67.1(2)
C26 Rh C21 C22 103.0(2)
S Rh C21 C22 176.8(2)
O Rh C21 C28 142.1(3)
C25 Rh C21 C28 -55.5(3)
C26 Rh C21 C28 -19.6(3)
C22 Rh C21 C28 -122.6(4)
S Rh C21 C28 54.2(5)
C28 C21 C22 C23 -2.4(6)
Rh C21 C22 C23 -104.7(4)
C28 C21 C22 Rh 102.3(4)
O Rh C22 C21 81.9(2)
C25 Rh C22 C21 -112.7(2)
C26 Rh C22 C21 -75.0(2)
S Rh C22 C21 -176.1(3)
O Rh C22 C23 -160.2(3)
C25 Rh C22 C23 5.3(3)
C26 Rh C22 C23 42.9(3)
C21 Rh C22 C23 117.9(4)
S Rh C22 C23 -58.2(6)
C21 C22 C23 C24 89.9(5)
Rh C22 C23 C24 9.5(5)
C22 C23 C24 C25 -25.6(6)
C23 C24 C25 C26 -51.2(6)
C23 C24 C25 Rh 29.5(5)
O Rh C25 C26 159.8(3)
C21 Rh C25 C26 67.9(2)
C22 Rh C25 C26 103.2(2)
S Rh C25 C26 -92.4(2)
O Rh C25 C24 38.1(6)
C26 Rh C25 C24 -121.8(4)
C21 Rh C25 C24 -53.9(3)
C22 Rh C25 C24 -18.6(3)
S Rh C25 C24 145.9(3)
C24 C25 C26 C27 -2.2(6)
Rh C25 C26 C27 -104.7(4)
C24 C25 C26 Rh 102.6(4)
O Rh C26 C25 -164.6(3)
C21 Rh C26 C25 -112.0(2)
C22 Rh C26 C25 -74.7(2)
S Rh C26 C25 88.2(2)
O Rh C26 C27 -44.8(5)
C25 Rh C26 C27 119.9(4)
C21 Rh C26 C27 7.9(3)
C22 Rh C26 C27 45.2(3)
S Rh C26 C27 -151.9(3)
C25 C26 C27 C28 86.7(5)
Rh C26 C27 C28 5.5(5)
C26 C27 C28 C21 -22.5(6)
C22 C21 C28 C27 -52.8(6)
Rh C21 C28 C27 28.5(5)
